data_1555453
loop_
_publ_author_name
'Zhou, Min'
'Li, Xing-Ren'
'Tang, Jian-Wei'
'Liu, Yang'
'Li, Xiao-Nian'
'Wu, Bin'
'Qin, Hong-Bo'
'Du, Xue'
'Li, Li-Mei'
'Wang, Wei-Guang'
'Pu, Jian-Xin'
'Sun, Han-Dong'

_publ_section_title
;
 Scopariusicides, Novel Unsymmetrical Cyclobutanes: Structural Elucidation
 and Concise Synthesis by a Combination of Intermolecular [2 + 2]
 Cycloaddition and C-H Functionalization.
;
_journal_issue 24
_journal_name_full 'Organic letters'
_journal_page_first 6062
_journal_page_last 6065
_journal_paper_doi 10.1021/acs.orglett.5b03079
_journal_volume 17
_journal_year 2015
_chemical_absolute_configuration ad
_chemical_formula_moiety 'C38 H54 O5'
_chemical_formula_sum 'C38 H54 O5'
_chemical_formula_weight 590.81
_space_group_IT_number 19
_space_group_name_Hall 'P 2ac 2ab'
_space_group_name_H-M_alt 'P 21 21 21'
_symmetry_cell_setting orthorhombic
_symmetry_space_group_name_Hall 'P 2ac 2ab'
_symmetry_space_group_name_H-M 'P 21 21 21'
_atom_sites_solution_hydrogens geom
_atom_sites_solution_primary direct
_atom_sites_solution_secondary difmap
_audit_creation_method SHELXL-97
_cell_angle_alpha 90.00
_cell_angle_beta 90.00
_cell_angle_gamma 90.00
_cell_formula_units_Z 4
_cell_length_a 10.0955(6)
_cell_length_b 13.4185(8)
_cell_length_c 24.9270(15)
_cell_measurement_reflns_used 9870
_cell_measurement_temperature 100(2)
_cell_measurement_theta_max 60.61
_cell_measurement_theta_min 4.84
_cell_volume 3376.8(3)
_computing_cell_refinement 'Bruker SAINT'
_computing_data_collection 'Bruker APEX2'
_computing_data_reduction 'Bruker SAINT'
_computing_molecular_graphics 'Bruker SHELXTL'
_computing_publication_material 'Bruker SHELXTL'
_computing_structure_refinement 'SHELXL-97 (Sheldrick, 2008)'
_computing_structure_solution 'SHELXS-97 (Sheldrick, 2008)'
_diffrn_ambient_temperature 100(2)
_diffrn_measured_fraction_theta_full 0.976
_diffrn_measured_fraction_theta_max 0.976
_diffrn_measurement_device_type 'Bruker APEX-II CCD'
_diffrn_measurement_method '\f and \w scans'
_diffrn_radiation_monochromator graphite
_diffrn_radiation_source 'fine-focus sealed tube'
_diffrn_radiation_type CuK\a
_diffrn_radiation_wavelength 1.54178
_diffrn_reflns_av_R_equivalents 0.1013
_diffrn_reflns_av_sigmaI/netI 0.0758
_diffrn_reflns_limit_h_max 10
_diffrn_reflns_limit_h_min -11
_diffrn_reflns_limit_k_max 14
_diffrn_reflns_limit_k_min -15
_diffrn_reflns_limit_l_max 27
_diffrn_reflns_limit_l_min -24
_diffrn_reflns_number 24836
_diffrn_reflns_theta_full 60.92
_diffrn_reflns_theta_max 60.92
_diffrn_reflns_theta_min 3.74
_exptl_absorpt_coefficient_mu 0.589
_exptl_absorpt_correction_T_max 0.8525
_exptl_absorpt_correction_T_min 0.6314
_exptl_absorpt_correction_type multi-scan
_exptl_absorpt_process_details sadabs
_exptl_crystal_colour colourless
_exptl_crystal_density_diffrn 1.162
_exptl_crystal_density_method 'not measured'
_exptl_crystal_description prism
_exptl_crystal_F_000 1288
_exptl_crystal_size_max 0.86
_exptl_crystal_size_mid 0.30
_exptl_crystal_size_min 0.28
_refine_diff_density_max 0.411
_refine_diff_density_min -0.463
_refine_diff_density_rms 0.101
_refine_ls_abs_structure_details 'Flack H D (1983), Acta Cryst. A39, 876-881'
_refine_ls_abs_structure_Flack 0.1(2)
_refine_ls_extinction_method none
_refine_ls_goodness_of_fit_ref 1.104
_refine_ls_hydrogen_treatment constr
_refine_ls_matrix_type full
_refine_ls_number_parameters 394
_refine_ls_number_reflns 5017
_refine_ls_number_restraints 0
_refine_ls_restrained_S_all 1.104
_refine_ls_R_factor_all 0.0662
_refine_ls_R_factor_gt 0.0500
_refine_ls_shift/su_max 0.008
_refine_ls_shift/su_mean 0.001
_refine_ls_structure_factor_coef Fsqd
_refine_ls_weighting_details 'calc w=1/[\s^2^(Fo^2^)+(0.1129P)^2^+0.1693P] where P=(Fo^2^+2Fc^2^)/3'
_refine_ls_weighting_scheme calc
_refine_ls_wR_factor_gt 0.1464
_refine_ls_wR_factor_ref 0.1552
_reflns_number_gt 4553
_reflns_number_total 5017
_reflns_threshold_expression >2sigma(I)
_cod_data_source_file ol5b03079_si_002.cif
_cod_data_source_block cu_szz5a_2_0m
_cod_depositor_comments
;
The following automatic conversions were performed:

data item '_symmetry_cell_setting' value 'Orthorhombic' was changed
to 'orthorhombic' in accordance with the
/home/saulius/struct/COD-crude-data/automatic-downloads/DataCite-retrospective/ACS/depositions/lib/dictionaries/cif_core.dic
dictionary named 'cif_core.dic' version 2.4.2 last updated on
2011-04-26.

Automatic conversion script
Id: cif_fix_values 6909 2019-04-08 15:41:33Z antanas 
;
_cod_database_code 1555453

loop_
_symmetry_equiv_pos_as_xyz
'x, y, z'
'x+1/2, -y+1/2, -z'
'-x, y+1/2, -z+1/2'
'-x+1/2, -y, z+1/2'

loop_
_atom_site_label
_atom_site_type_symbol
_atom_site_fract_x
_atom_site_fract_y
_atom_site_fract_z
_atom_site_U_iso_or_equiv
_atom_site_adp_type
_atom_site_occupancy
_atom_site_symmetry_multiplicity
_atom_site_calc_flag
_atom_site_refinement_flags
O3'' O 0.63224(18) 0.90958(13) 1.04632(6) 0.0200(4) Uani 1 1 d .
O11 O 0.44792(18) 0.87881(13) 0.85941(6) 0.0237(4) Uani 1 1 d .
O9' O 0.42401(18) 0.85089(14) 1.03946(6) 0.0253(4) Uani 1 1 d .
O15 O 0.4980(2) 0.96462(14) 0.93198(6) 0.0286(5) Uani 1 1 d .
O4' O 0.56653(18) 0.34293(14) 1.10453(6) 0.0247(4) Uani 1 1 d .
C8'' C 0.5595(4) 1.3481(2) 0.91803(11) 0.0417(8) Uani 1 1 d .
H8'1 H 0.4943 1.3174 0.8941 0.063 Uiso 1 1 calc R
H8'2 H 0.6237 1.3861 0.8968 0.063 Uiso 1 1 calc R
H8'3 H 0.5143 1.3928 0.9431 0.063 Uiso 1 1 calc R
C7'' C 0.6316(3) 1.2669(2) 0.94939(9) 0.0321(7) Uani 1 1 d .
H7'1 H 0.6776 1.2223 0.9238 0.039 Uiso 1 1 calc R
H7'2 H 0.6997 1.2983 0.9725 0.039 Uiso 1 1 calc R
C6'' C 0.5391(3) 1.2056(2) 0.98407(9) 0.0259(6) Uani 1 1 d .
H6'1 H 0.4729 1.1724 0.9608 0.031 Uiso 1 1 calc R
H6'2 H 0.4909 1.2505 1.0088 0.031 Uiso 1 1 calc R
C5'' C 0.6116(3) 1.1270(2) 1.01668(9) 0.0251(6) Uani 1 1 d .
H5'1 H 0.6830 1.1596 1.0375 0.030 Uiso 1 1 calc R
H5'2 H 0.6535 1.0788 0.9919 0.030 Uiso 1 1 calc R
C4'' C 0.5212(3) 1.0709(2) 1.05504(9) 0.0243(6) Uani 1 1 d .
H4'1 H 0.4854 1.1186 1.0816 0.029 Uiso 1 1 calc R
H4'2 H 0.4454 1.0438 1.0345 0.029 Uiso 1 1 calc R
C3'' C 0.5878(3) 0.98604(18) 1.08478(9) 0.0206(6) Uani 1 1 d .
H3'' H 0.5239 0.9558 1.1107 0.025 Uiso 1 1 calc R
C9' C 0.5387(3) 0.85043(19) 1.02567(8) 0.0190(6) Uani 1 1 d .
C8' C 0.5947(3) 0.77680(18) 0.98577(9) 0.0193(6) Uani 1 1 d .
H8' H 0.6843 0.7537 0.9976 0.023 Uiso 1 1 calc R
C14 C 0.5966(3) 0.80259(18) 0.92460(8) 0.0201(6) Uani 1 1 d .
H14 H 0.6893 0.8097 0.9109 0.024 Uiso 1 1 calc R
C15 C 0.5113(3) 0.88805(19) 0.90700(9) 0.0204(6) Uani 1 1 d .
C11 C 0.4553(3) 0.78186(19) 0.83242(9) 0.0214(6) Uani 1 1 d .
H11 H 0.5497 0.7719 0.8215 0.026 Uiso 1 1 calc R
C9 C 0.3714(3) 0.7852(2) 0.77977(8) 0.0209(6) Uani 1 1 d .
C10 C 0.2221(3) 0.76864(19) 0.79251(8) 0.0198(6) Uani 1 1 d .
H10 H 0.2205 0.7075 0.8154 0.024 Uiso 1 1 calc R
C5 C 0.1300(3) 0.7424(2) 0.74357(9) 0.0225(6) Uani 1 1 d .
C4 C -0.0058(3) 0.7135(2) 0.76687(8) 0.0250(6) Uani 1 1 d .
C18 C -0.0649(3) 0.6273(2) 0.75772(10) 0.0313(7) Uani 1 1 d .
H18A H -0.1484 0.6135 0.7736 0.038 Uiso 1 1 calc R
H18B H -0.0240 0.5792 0.7352 0.038 Uiso 1 1 calc R
C13 C 0.5394(3) 0.69624(19) 0.91242(8) 0.0201(6) Uani 1 1 d .
C12 C 0.4235(3) 0.7018(2) 0.87390(9) 0.0206(6) Uani 1 1 d .
H12A H 0.3414 0.7192 0.8935 0.025 Uiso 1 1 calc R
H12B H 0.4103 0.6367 0.8560 0.025 Uiso 1 1 calc R
C20 C 0.4023(3) 0.8851(2) 0.75217(9) 0.0264(6) Uani 1 1 d .
H20A H 0.3765 0.8815 0.7143 0.040 Uiso 1 1 calc R
H20B H 0.4974 0.8989 0.7548 0.040 Uiso 1 1 calc R
H20C H 0.3526 0.9386 0.7698 0.040 Uiso 1 1 calc R
C8 C 0.4239(3) 0.6962(2) 0.74518(9) 0.0228(6) Uani 1 1 d .
H8 H 0.4206 0.6355 0.7684 0.027 Uiso 1 1 calc R
C17 C 0.5663(3) 0.7061(3) 0.72521(10) 0.0340(7) Uani 1 1 d .
H17A H 0.5931 0.6442 0.7074 0.051 Uiso 1 1 calc R
H17B H 0.6251 0.7190 0.7557 0.051 Uiso 1 1 calc R
H17C H 0.5720 0.7615 0.6997 0.051 Uiso 1 1 calc R
C7 C 0.3347(3) 0.6758(2) 0.69695(9) 0.0277(7) Uani 1 1 d .
H7A H 0.3375 0.7339 0.6725 0.033 Uiso 1 1 calc R
H7B H 0.3694 0.6174 0.6771 0.033 Uiso 1 1 calc R
C6 C 0.1920(3) 0.6558(2) 0.71261(9) 0.0254(6) Uani 1 1 d .
H6A H 0.1883 0.5949 0.7350 0.031 Uiso 1 1 calc R
H6B H 0.1394 0.6433 0.6798 0.031 Uiso 1 1 calc R
C3 C -0.0699(3) 0.7902(2) 0.80246(10) 0.0285(6) Uani 1 1 d .
H3A H -0.1530 0.7629 0.8175 0.034 Uiso 1 1 calc R
H3B H -0.0924 0.8500 0.7810 0.034 Uiso 1 1 calc R
C2 C 0.0239(3) 0.8197(2) 0.84844(10) 0.0285(7) Uani 1 1 d .
H2A H -0.0151 0.8760 0.8687 0.034 Uiso 1 1 calc R
H2B H 0.0337 0.7628 0.8734 0.034 Uiso 1 1 calc R
C1 C 0.1594(3) 0.8498(2) 0.82756(9) 0.0238(6) Uani 1 1 d .
H1A H 0.2185 0.8638 0.8583 0.029 Uiso 1 1 calc R
H1B H 0.1509 0.9118 0.8063 0.029 Uiso 1 1 calc R
C19 C 0.1067(3) 0.8294(2) 0.70384(9) 0.0281(7) Uani 1 1 d .
H19A H 0.1879 0.8418 0.6834 0.042 Uiso 1 1 calc R
H19B H 0.0824 0.8896 0.7239 0.042 Uiso 1 1 calc R
H19C H 0.0349 0.8119 0.6791 0.042 Uiso 1 1 calc R
C7' C 0.5046(3) 0.68648(19) 0.97396(8) 0.0191(6) Uani 1 1 d .
H7' H 0.4106 0.7079 0.9790 0.023 Uiso 1 1 calc R
C1' C 0.5263(3) 0.59264(19) 1.00604(8) 0.0176(6) Uani 1 1 d .
C2' C 0.4166(3) 0.53759(19) 1.02345(8) 0.0195(6) Uani 1 1 d .
H2' H 0.3301 0.5571 1.0127 0.023 Uiso 1 1 calc R
C3' C 0.4330(3) 0.4549(2) 1.05615(8) 0.0218(6) Uani 1 1 d .
H3' H 0.3581 0.4180 1.0679 0.026 Uiso 1 1 calc R
C4' C 0.5604(3) 0.42625(19) 1.07165(8) 0.0208(6) Uani 1 1 d .
C5' C 0.6701(3) 0.47818(18) 1.05455(8) 0.0198(6) Uani 1 1 d .
H5' H 0.7566 0.4578 1.0648 0.024 Uiso 1 1 calc R
C6' C 0.6514(3) 0.56195(19) 1.02165(8) 0.0209(6) Uani 1 1 d .
H6' H 0.7265 0.5985 1.0098 0.025 Uiso 1 1 calc R
C35 C 0.6918(3) 0.3202(2) 1.12611(10) 0.0290(6) Uani 1 1 d .
H35A H 0.7528 0.3028 1.0970 0.044 Uiso 1 1 calc R
H35B H 0.6838 0.2637 1.1508 0.044 Uiso 1 1 calc R
H35C H 0.7261 0.3782 1.1455 0.044 Uiso 1 1 calc R
C16 C 0.6441(3) 0.6242(2) 0.89220(9) 0.0229(6) Uani 1 1 d .
H16A H 0.6106 0.5558 0.8949 0.034 Uiso 1 1 calc R
H16B H 0.7244 0.6309 0.9140 0.034 Uiso 1 1 calc R
H16C H 0.6647 0.6393 0.8547 0.034 Uiso 1 1 calc R
C2'' C 0.7111(3) 1.01653(19) 1.11382(9) 0.0254(6) Uani 1 1 d .
H2'' H 0.7897 1.0261 1.0935 0.030 Uiso 1 1 calc R
C1'' C 0.7168(3) 1.0309(2) 1.16629(10) 0.0308(7) Uani 1 1 d .
H1'1 H 0.6398 1.0220 1.1877 0.037 Uiso 1 1 calc R
H1'2 H 0.7979 1.0503 1.1826 0.037 Uiso 1 1 calc R

loop_
_atom_site_aniso_label
_atom_site_aniso_U_11
_atom_site_aniso_U_22
_atom_site_aniso_U_33
_atom_site_aniso_U_23
_atom_site_aniso_U_13
_atom_site_aniso_U_12
O3'' 0.0234(10) 0.0206(9) 0.0158(7) -0.0020(6) -0.0018(7) 0.0004(8)
O11 0.0331(11) 0.0197(9) 0.0183(8) 0.0025(7) -0.0057(7) -0.0015(8)
O9' 0.0227(11) 0.0279(11) 0.0252(8) 0.0005(7) 0.0024(7) -0.0018(9)
O15 0.0418(13) 0.0207(10) 0.0234(8) -0.0007(8) -0.0052(8) 0.0022(9)
O4' 0.0274(10) 0.0247(10) 0.0221(8) 0.0096(7) -0.0041(7) -0.0013(9)
C8'' 0.074(2) 0.0258(16) 0.0252(13) 0.0028(12) 0.0053(13) 0.0111(17)
C7'' 0.0498(19) 0.0258(16) 0.0207(12) 0.0030(11) 0.0023(11) 0.0056(14)
C6'' 0.0364(17) 0.0215(14) 0.0198(11) -0.0024(11) -0.0034(10) 0.0031(13)
C5'' 0.0303(16) 0.0232(14) 0.0220(12) -0.0024(10) -0.0003(11) -0.0003(13)
C4'' 0.0299(15) 0.0237(14) 0.0195(11) -0.0029(10) 0.0024(10) 0.0036(12)
C3'' 0.0257(15) 0.0206(14) 0.0155(11) -0.0027(10) 0.0049(10) 0.0023(11)
C9' 0.0210(15) 0.0213(14) 0.0148(10) 0.0062(10) 0.0008(9) 0.0011(12)
C8' 0.0211(14) 0.0208(13) 0.0160(11) 0.0032(9) -0.0014(10) 0.0023(12)
C14 0.0243(14) 0.0217(13) 0.0142(11) 0.0008(10) 0.0016(9) -0.0042(12)
C15 0.0218(14) 0.0213(14) 0.0182(10) 0.0031(11) 0.0021(10) -0.0037(11)
C11 0.0265(14) 0.0192(14) 0.0183(11) 0.0002(10) -0.0004(9) -0.0020(12)
C9 0.0232(14) 0.0250(15) 0.0144(11) 0.0032(10) 0.0004(10) -0.0010(12)
C10 0.0230(15) 0.0207(14) 0.0158(11) 0.0022(9) -0.0012(10) -0.0007(12)
C5 0.0255(15) 0.0256(15) 0.0166(11) 0.0040(10) -0.0020(10) -0.0012(12)
C4 0.0227(14) 0.0332(16) 0.0190(11) 0.0029(10) -0.0060(10) 0.0050(13)
C18 0.0248(15) 0.0371(17) 0.0320(13) 0.0027(12) -0.0036(11) -0.0072(14)
C13 0.0243(15) 0.0215(13) 0.0144(11) 0.0002(10) -0.0005(10) -0.0047(12)
C12 0.0221(13) 0.0228(14) 0.0170(10) 0.0030(10) -0.0014(9) -0.0004(12)
C20 0.0311(15) 0.0309(15) 0.0172(11) 0.0062(10) -0.0034(11) -0.0058(14)
C8 0.0249(15) 0.0264(15) 0.0170(11) 0.0020(11) 0.0016(10) 0.0007(13)
C17 0.0295(16) 0.0511(19) 0.0213(12) -0.0030(12) 0.0042(10) 0.0046(15)
C7 0.0366(17) 0.0304(16) 0.0160(11) -0.0030(10) 0.0024(10) 0.0014(13)
C6 0.0307(16) 0.0274(15) 0.0181(11) -0.0008(11) -0.0022(10) -0.0009(13)
C3 0.0236(15) 0.0323(17) 0.0295(13) 0.0003(12) 0.0024(11) 0.0029(13)
C2 0.0239(15) 0.0343(17) 0.0272(12) -0.0035(12) 0.0044(10) 0.0047(13)
C1 0.0259(14) 0.0274(15) 0.0181(11) -0.0035(11) -0.0032(10) 0.0009(13)
C19 0.0307(16) 0.0327(17) 0.0210(11) 0.0054(11) -0.0050(11) 0.0002(14)
C7' 0.0218(13) 0.0210(14) 0.0145(10) 0.0023(10) -0.0019(9) -0.0032(12)
C1' 0.0203(14) 0.0201(13) 0.0125(10) -0.0015(9) -0.0013(9) -0.0004(11)
C2' 0.0203(14) 0.0216(13) 0.0166(10) -0.0020(10) -0.0005(9) 0.0014(12)
C3' 0.0286(15) 0.0193(14) 0.0174(11) 0.0027(10) -0.0010(9) -0.0067(12)
C4' 0.0310(15) 0.0163(13) 0.0149(10) 0.0027(9) -0.0024(10) 0.0008(12)
C5' 0.0232(15) 0.0186(13) 0.0176(11) 0.0009(10) -0.0012(9) 0.0030(11)
C6' 0.0254(15) 0.0196(14) 0.0178(10) 0.0012(10) 0.0010(10) -0.0035(12)
C35 0.0278(15) 0.0316(16) 0.0277(12) 0.0099(11) -0.0039(11) 0.0009(13)
C16 0.0272(15) 0.0237(14) 0.0179(11) -0.0009(10) 0.0003(9) -0.0029(12)
C2'' 0.0381(18) 0.0185(14) 0.0194(11) 0.0018(10) -0.0007(11) 0.0029(13)
C1'' 0.0410(18) 0.0255(15) 0.0259(13) -0.0034(11) -0.0057(11) 0.0081(14)

loop_
_atom_type_symbol
_atom_type_description
_atom_type_scat_dispersion_real
_atom_type_scat_dispersion_imag
_atom_type_scat_source
C C 0.0181 0.0091 'International Tables Vol C Tables 4.2.6.8 and 6.1.1.4'
H H 0.0000 0.0000 'International Tables Vol C Tables 4.2.6.8 and 6.1.1.4'
O O 0.0492 0.0322 'International Tables Vol C Tables 4.2.6.8 and 6.1.1.4'

loop_
_geom_angle_atom_site_label_1
_geom_angle_atom_site_label_2
_geom_angle_atom_site_label_3
_geom_angle
C9' O3'' C3'' 116.7(2)
C15 O11 C11 117.34(19)
C4' O4' C35 116.1(2)
C7'' C8'' H8'1 109.5
C7'' C8'' H8'2 109.5
H8'1 C8'' H8'2 109.5
C7'' C8'' H8'3 109.5
H8'1 C8'' H8'3 109.5
H8'2 C8'' H8'3 109.5
C6'' C7'' C8'' 112.7(3)
C6'' C7'' H7'1 109.1
C8'' C7'' H7'1 109.1
C6'' C7'' H7'2 109.1
C8'' C7'' H7'2 109.1
H7'1 C7'' H7'2 107.8
C7'' C6'' C5'' 112.6(2)
C7'' C6'' H6'1 109.1
C5'' C6'' H6'1 109.1
C7'' C6'' H6'2 109.1
C5'' C6'' H6'2 109.1
H6'1 C6'' H6'2 107.8
C6'' C5'' C4'' 113.0(2)
C6'' C5'' H5'1 109.0
C4'' C5'' H5'1 109.0
C6'' C5'' H5'2 109.0
C4'' C5'' H5'2 109.0
H5'1 C5'' H5'2 107.8
C3'' C4'' C5'' 114.4(2)
C3'' C4'' H4'1 108.7
C5'' C4'' H4'1 108.7
C3'' C4'' H4'2 108.7
C5'' C4'' H4'2 108.7
H4'1 C4'' H4'2 107.6
O3'' C3'' C2'' 104.6(2)
O3'' C3'' C4'' 109.86(17)
C2'' C3'' C4'' 113.6(2)
O3'' C3'' H3'' 109.6
C2'' C3'' H3'' 109.6
C4'' C3'' H3'' 109.6
O9' C9' O3'' 124.4(2)
O9' C9' C8' 123.3(2)
O3'' C9' C8' 112.2(2)
C9' C8' C7' 114.7(2)
C9' C8' C14 120.1(2)
C7' C8' C14 89.72(17)
C9' C8' H8' 110.2
C7' C8' H8' 110.2
C14 C8' H8' 110.2
C15 C14 C8' 116.6(2)
C15 C14 C13 115.3(2)
C8' C14 C13 89.02(17)
C15 C14 H14 111.4
C8' C14 H14 111.4
C13 C14 H14 111.4
O15 C15 O11 118.5(2)
O15 C15 C14 124.2(2)
O11 C15 C14 117.3(2)
O11 C11 C12 107.64(18)
O11 C11 C9 109.39(19)
C12 C11 C9 118.4(2)
O11 C11 H11 107.0
C12 C11 H11 107.0
C9 C11 H11 107.0
C20 C9 C10 114.3(2)
C20 C9 C11 106.9(2)
C10 C9 C11 110.45(18)
C20 C9 C8 110.50(18)
C10 C9 C8 109.3(2)
C11 C9 C8 104.9(2)
C1 C10 C9 114.5(2)
C1 C10 C5 110.9(2)
C9 C10 C5 116.50(19)
C1 C10 H10 104.5
C9 C10 H10 104.5
C5 C10 H10 104.5
C6 C5 C4 111.3(2)
C6 C5 C19 108.21(19)
C4 C5 C19 107.2(2)
C6 C5 C10 108.6(2)
C4 C5 C10 106.87(18)
C19 C5 C10 114.6(2)
C18 C4 C3 120.4(3)
C18 C4 C5 123.9(3)
C3 C4 C5 115.7(2)
C4 C18 H18A 120.0
C4 C18 H18B 120.0
H18A C18 H18B 120.0
C12 C13 C16 111.0(2)
C12 C13 C14 111.2(2)
C16 C13 C14 112.8(2)
C12 C13 C7' 116.6(2)
C16 C13 C7' 115.1(2)
C14 C13 C7' 88.25(17)
C13 C12 C11 107.5(2)
C13 C12 H12A 110.2
C11 C12 H12A 110.2
C13 C12 H12B 110.2
C11 C12 H12B 110.2
H12A C12 H12B 108.5
C9 C20 H20A 109.5
C9 C20 H20B 109.5
H20A C20 H20B 109.5
C9 C20 H20C 109.5
H20A C20 H20C 109.5
H20B C20 H20C 109.5
C7 C8 C17 108.3(2)
C7 C8 C9 111.8(2)
C17 C8 C9 115.6(2)
C7 C8 H8 106.9
C17 C8 H8 106.9
C9 C8 H8 106.9
C8 C17 H17A 109.5
C8 C17 H17B 109.5
H17A C17 H17B 109.5
C8 C17 H17C 109.5
H17A C17 H17C 109.5
H17B C17 H17C 109.5
C6 C7 C8 112.9(2)
C6 C7 H7A 109.0
C8 C7 H7A 109.0
C6 C7 H7B 109.0
C8 C7 H7B 109.0
H7A C7 H7B 107.8
C7 C6 C5 112.6(2)
C7 C6 H6A 109.1
C5 C6 H6A 109.1
C7 C6 H6B 109.1
C5 C6 H6B 109.1
H6A C6 H6B 107.8
C4 C3 C2 110.5(2)
C4 C3 H3A 109.5
C2 C3 H3A 109.5
C4 C3 H3B 109.5
C2 C3 H3B 109.5
H3A C3 H3B 108.1
C1 C2 C3 111.6(2)
C1 C2 H2A 109.3
C3 C2 H2A 109.3
C1 C2 H2B 109.3
C3 C2 H2B 109.3
H2A C2 H2B 108.0
C2 C1 C10 112.3(2)
C2 C1 H1A 109.1
C10 C1 H1A 109.1
C2 C1 H1B 109.1
C10 C1 H1B 109.1
H1A C1 H1B 107.9
C5 C19 H19A 109.5
C5 C19 H19B 109.5
H19A C19 H19B 109.5
C5 C19 H19C 109.5
H19A C19 H19C 109.5
H19B C19 H19C 109.5
C1' C7' C8' 117.98(19)
C1' C7' C13 123.5(2)
C8' C7' C13 89.36(17)
C1' C7' H7' 108.1
C8' C7' H7' 108.1
C13 C7' H7' 108.1
C6' C1' C2' 118.5(2)
C6' C1' C7' 122.0(2)
C2' C1' C7' 119.4(2)
C3' C2' C1' 120.7(2)
C3' C2' H2' 119.7
C1' C2' H2' 119.7
C2' C3' C4' 119.5(2)
C2' C3' H3' 120.3
C4' C3' H3' 120.3
C5' C4' O4' 123.7(2)
C5' C4' C3' 121.1(2)
O4' C4' C3' 115.2(2)
C4' C5' C6' 118.6(2)
C4' C5' H5' 120.7
C6' C5' H5' 120.7
C1' C6' C5' 121.7(2)
C1' C6' H6' 119.2
C5' C6' H6' 119.2
O4' C35 H35A 109.5
O4' C35 H35B 109.5
H35A C35 H35B 109.5
O4' C35 H35C 109.5
H35A C35 H35C 109.5
H35B C35 H35C 109.5
C13 C16 H16A 109.5
C13 C16 H16B 109.5
H16A C16 H16B 109.5
C13 C16 H16C 109.5
H16A C16 H16C 109.5
H16B C16 H16C 109.5
C1'' C2'' C3'' 123.6(3)
C1'' C2'' H2'' 118.2
C3'' C2'' H2'' 118.2
C2'' C1'' H1'1 120.0
C2'' C1'' H1'2 120.0
H1'1 C1'' H1'2 120.0

loop_
_geom_bond_atom_site_label_1
_geom_bond_atom_site_label_2
_geom_bond_distance
O3'' C9' 1.336(3)
O3'' C3'' 1.474(3)
O11 C15 1.353(3)
O11 C11 1.467(3)
O9' C9' 1.208(3)
O15 C15 1.209(3)
O4' C4' 1.388(3)
O4' C35 1.408(3)
C8'' C7'' 1.525(4)
C8'' H8'1 0.9800
C8'' H8'2 0.9800
C8'' H8'3 0.9800
C7'' C6'' 1.516(4)
C7'' H7'1 0.9900
C7'' H7'2 0.9900
C6'' C5'' 1.519(4)
C6'' H6'1 0.9900
C6'' H6'2 0.9900
C5'' C4'' 1.521(4)
C5'' H5'1 0.9900
C5'' H5'2 0.9900
C4'' C3'' 1.517(4)
C4'' H4'1 0.9900
C4'' H4'2 0.9900
C3'' C2'' 1.497(4)
C3'' H3'' 1.0000
C9' C8' 1.512(3)
C8' C7' 1.544(3)
C8' C14 1.564(3)
C8' H8' 1.0000
C14 C15 1.500(4)
C14 C13 1.569(3)
C14 H14 1.0000
C11 C12 1.525(3)
C11 C9 1.563(3)
C11 H11 1.0000
C9 C20 1.538(4)
C9 C10 1.556(4)
C9 C8 1.566(3)
C10 C1 1.533(4)
C10 C5 1.574(3)
C10 H10 1.0000
C5 C6 1.529(4)
C5 C4 1.538(4)
C5 C19 1.549(3)
C4 C18 1.322(4)
C4 C3 1.505(4)
C18 H18A 0.9500
C18 H18B 0.9500
C13 C12 1.516(3)
C13 C16 1.518(4)
C13 C7' 1.579(3)
C12 H12A 0.9900
C12 H12B 0.9900
C20 H20A 0.9800
C20 H20B 0.9800
C20 H20C 0.9800
C8 C7 1.527(4)
C8 C17 1.527(4)
C8 H8 1.0000
C17 H17A 0.9800
C17 H17B 0.9800
C17 H17C 0.9800
C7 C6 1.516(4)
C7 H7A 0.9900
C7 H7B 0.9900
C6 H6A 0.9900
C6 H6B 0.9900
C3 C2 1.539(4)
C3 H3A 0.9900
C3 H3B 0.9900
C2 C1 1.518(4)
C2 H2A 0.9900
C2 H2B 0.9900
C1 H1A 0.9900
C1 H1B 0.9900
C19 H19A 0.9800
C19 H19B 0.9800
C19 H19C 0.9800
C7' C1' 1.508(3)
C7' H7' 1.0000
C1' C6' 1.385(4)
C1' C2' 1.399(4)
C2' C3' 1.387(4)
C2' H2' 0.9500
C3' C4' 1.397(4)
C3' H3' 0.9500
C4' C5' 1.377(4)
C5' C6' 1.404(3)
C5' H5' 0.9500
C6' H6' 0.9500
C35 H35A 0.9800
C35 H35B 0.9800
C35 H35C 0.9800
C16 H16A 0.9800
C16 H16B 0.9800
C16 H16C 0.9800
C2'' C1'' 1.323(3)
C2'' H2'' 0.9500
C1'' H1'1 0.9500
C1'' H1'2 0.9500

loop_
_geom_torsion_atom_site_label_1
_geom_torsion_atom_site_label_2
_geom_torsion_atom_site_label_3
_geom_torsion_atom_site_label_4
_geom_torsion
C8'' C7'' C6'' C5'' -178.1(2)
C7'' C6'' C5'' C4'' 175.2(2)
C6'' C5'' C4'' C3'' 175.0(2)
C9' O3'' C3'' C2'' 162.09(19)
C9' O3'' C3'' C4'' -75.7(2)
C5'' C4'' C3'' O3'' -63.2(3)
C5'' C4'' C3'' C2'' 53.6(3)
C3'' O3'' C9' O9' -5.8(3)
C3'' O3'' C9' C8' 178.52(17)
O9' C9' C8' C7' -14.1(3)
O3'' C9' C8' C7' 161.59(18)
O9' C9' C8' C14 91.0(3)
O3'' C9' C8' C14 -93.3(3)
C9' C8' C14 C15 -15.3(4)
C7' C8' C14 C15 103.5(2)
C9' C8' C14 C13 -133.2(2)
C7' C8' C14 C13 -14.53(19)
C11 O11 C15 O15 -174.3(2)
C11 O11 C15 C14 7.2(3)
C8' C14 C15 O15 39.9(4)
C13 C14 C15 O15 142.3(2)
C8' C14 C15 O11 -141.7(2)
C13 C14 C15 O11 -39.3(3)
C15 O11 C11 C12 47.8(3)
C15 O11 C11 C9 177.6(2)
O11 C11 C9 C20 43.6(3)
C12 C11 C9 C20 167.3(2)
O11 C11 C9 C10 -81.4(2)
C12 C11 C9 C10 42.3(3)
O11 C11 C9 C8 160.92(19)
C12 C11 C9 C8 -75.4(3)
C20 C9 C10 C1 -57.0(2)
C11 C9 C10 C1 63.6(3)
C8 C9 C10 C1 178.52(19)
C20 C9 C10 C5 74.6(3)
C11 C9 C10 C5 -164.7(2)
C8 C9 C10 C5 -49.8(3)
C1 C10 C5 C6 -175.6(2)
C9 C10 C5 C6 51.1(3)
C1 C10 C5 C4 -55.4(3)
C9 C10 C5 C4 171.3(2)
C1 C10 C5 C19 63.3(3)
C9 C10 C5 C19 -70.1(3)
C6 C5 C4 C18 -4.7(3)
C19 C5 C4 C18 113.4(3)
C10 C5 C4 C18 -123.2(3)
C6 C5 C4 C3 174.5(2)
C19 C5 C4 C3 -67.3(2)
C10 C5 C4 C3 56.1(3)
C15 C14 C13 C12 13.0(3)
C8' C14 C13 C12 132.1(2)
C15 C14 C13 C16 138.5(2)
C8' C14 C13 C16 -102.4(2)
C15 C14 C13 C7' -104.9(2)
C8' C14 C13 C7' 14.21(19)
C16 C13 C12 C11 -88.0(2)
C14 C13 C12 C11 38.5(3)
C7' C13 C12 C11 137.5(2)
O11 C11 C12 C13 -70.8(2)
C9 C11 C12 C13 164.6(2)
C20 C9 C8 C7 -76.3(3)
C10 C9 C8 C7 50.4(2)
C11 C9 C8 C7 168.8(2)
C20 C9 C8 C17 48.2(3)
C10 C9 C8 C17 174.86(19)
C11 C9 C8 C17 -66.7(2)
C17 C8 C7 C6 175.1(2)
C9 C8 C7 C6 -56.5(3)
C8 C7 C6 C5 58.7(3)
C4 C5 C6 C7 -170.60(18)
C19 C5 C6 C7 71.8(3)
C10 C5 C6 C7 -53.2(3)
C18 C4 C3 C2 124.3(3)
C5 C4 C3 C2 -55.0(3)
C4 C3 C2 C1 51.9(3)
C3 C2 C1 C10 -55.1(3)
C9 C10 C1 C2 -167.92(19)
C5 C10 C1 C2 57.8(3)
C9' C8' C7' C1' -93.9(3)
C14 C8' C7' C1' 142.7(2)
C9' C8' C7' C13 137.8(2)
C14 C8' C7' C13 14.44(19)
C12 C13 C7' C1' 108.9(3)
C16 C13 C7' C1' -23.7(3)
C14 C13 C7' C1' -138.1(2)
C12 C13 C7' C8' -127.3(2)
C16 C13 C7' C8' 100.0(2)
C14 C13 C7' C8' -14.39(19)
C8' C7' C1' C6' -36.0(3)
C13 C7' C1' C6' 73.7(3)
C8' C7' C1' C2' 140.2(2)
C13 C7' C1' C2' -110.1(3)
C6' C1' C2' C3' 0.8(3)
C7' C1' C2' C3' -175.5(2)
C1' C2' C3' C4' -0.2(3)
C35 O4' C4' C5' 8.2(3)
C35 O4' C4' C3' -172.3(2)
C2' C3' C4' C5' -0.7(4)
C2' C3' C4' O4' 179.73(19)
O4' C4' C5' C6' -179.5(2)
C3' C4' C5' C6' 1.0(3)
C2' C1' C6' C5' -0.5(3)
C7' C1' C6' C5' 175.66(19)
C4' C5' C6' C1' -0.3(3)
O3'' C3'' C2'' C1'' -137.3(3)
C4'' C3'' C2'' C1'' 103.0(3)
